data_7043607
loop_
_publ_author_name
'Gupta, Rajeev'
'Kumar, Pramod'
'Kumar, Vijay'

_publ_section_title
;
 Detection of anticoagulant drug warfarin by palladium complexes
;
_journal_name_full 'Dalton Trans.'
_journal_paper_doi 10.1039/C7DT01811H
_journal_year 2017
_chemical_formula_moiety 'C37 H24 N4 O2 Pd'
_chemical_formula_sum 'C37 H24 N4 O2 Pd'
_chemical_formula_weight 663.00
_space_group_crystal_system monoclinic
_space_group_IT_number 14
_space_group_name_Hall '-P 2ybc'
_space_group_name_H-M_alt 'P 1 21/c 1'
_symmetry_space_group_name_Hall '-P 2ybc'
_symmetry_space_group_name_H-M 'P 1 21/c 1'
_atom_sites_solution_hydrogens geom
_audit_creation_method SHELXL-2014/7
_audit_update_record
;
2017-04-26 deposited with the CCDC.
2017-07-14 downloaded from the CCDC.
;
_cell_angle_alpha 90
_cell_angle_beta 91.168(5)
_cell_angle_gamma 90
_cell_formula_units_Z 8
_cell_length_a 9.875(5)
_cell_length_b 30.125(5)
_cell_length_c 20.458(5)
_cell_measurement_reflns_used 77224
_cell_measurement_temperature 293(2)
_cell_measurement_theta_max 24.999
_cell_measurement_theta_min 2.843
_cell_volume 6085(4)
_computing_structure_refinement 'SHELXL-2014/7 (Sheldrick, 2014)'
_diffrn_ambient_temperature 293(2)
_diffrn_measured_fraction_theta_full 0.998
_diffrn_measured_fraction_theta_max 0.998
_diffrn_measurement_device_type 'Xcalibur, Sapphire3'
_diffrn_radiation_type MoK\a
_diffrn_radiation_wavelength 0.71073
_diffrn_reflns_av_R_equivalents 0.2423
_diffrn_reflns_av_unetI/netI 0.2033
_diffrn_reflns_Laue_measured_fraction_full 0.998
_diffrn_reflns_Laue_measured_fraction_max 0.998
_diffrn_reflns_limit_h_max 11
_diffrn_reflns_limit_h_min -11
_diffrn_reflns_limit_k_max 35
_diffrn_reflns_limit_k_min -35
_diffrn_reflns_limit_l_max 24
_diffrn_reflns_limit_l_min -24
_diffrn_reflns_number 77224
_diffrn_reflns_point_group_measured_fraction_full 0.998
_diffrn_reflns_point_group_measured_fraction_max 0.998
_diffrn_reflns_theta_full 24.999
_diffrn_reflns_theta_max 24.999
_diffrn_reflns_theta_min 2.843
_exptl_absorpt_coefficient_mu 0.650
_exptl_crystal_colour YELLOW
_exptl_crystal_density_diffrn 1.447
_exptl_crystal_description BLOCK
_exptl_crystal_F_000 2688
_refine_diff_density_max 1.399
_refine_diff_density_min -0.361
_refine_diff_density_rms 0.092
_refine_ls_extinction_method none
_refine_ls_goodness_of_fit_ref 1.024
_refine_ls_hydrogen_treatment constr
_refine_ls_matrix_type full
_refine_ls_number_parameters 795
_refine_ls_number_reflns 10709
_refine_ls_number_restraints 176
_refine_ls_restrained_S_all 1.017
_refine_ls_R_factor_all 0.2203
_refine_ls_R_factor_gt 0.1018
_refine_ls_shift/su_max 0.000
_refine_ls_shift/su_mean 0.000
_refine_ls_structure_factor_coef Fsqd
_refine_ls_weighting_details 'w=1/[\s^2^(Fo^2^)+(0.0613P)^2^] where P=(Fo^2^+2Fc^2^)/3'
_refine_ls_weighting_scheme calc
_refine_ls_wR_factor_gt 0.1768
_refine_ls_wR_factor_ref 0.2234
_reflns_Friedel_coverage 0.000
_reflns_number_gt 4717
_reflns_number_total 10709
_reflns_threshold_expression 'I > 2\s(I)'
_cod_data_source_file c7dt01811h2.cif
_cod_data_source_block shelx
_cod_database_code 7043607
_shelx_shelxl_version_number 2014/7
_shelx_space_group_comment
;
The symmetry employed for this shelxl refinement is uniquely defined
by the following loop, which should always be used as a source of
symmetry information in preference to the above space-group names.
They are only intended as comments.
;

loop_
_space_group_symop_operation_xyz
'x, y, z'
'-x, y+1/2, -z+1/2'
'-x, -y, -z'
'x, -y-1/2, z-1/2'

loop_
_atom_site_label
_atom_site_type_symbol
_atom_site_fract_x
_atom_site_fract_y
_atom_site_fract_z
_atom_site_U_iso_or_equiv
_atom_site_adp_type
_atom_site_occupancy
_atom_site_site_symmetry_order
_atom_site_calc_flag
_atom_site_refinement_flags_posn
_atom_site_refinement_flags_adp
Pd1 Pd 0.35260(8) 0.08935(3) 0.24960(4) 0.0563(3) Uani 1 1 d . .
C86 C 0.2327(12) 0.0535(3) 0.5143(6) 0.060(3) Uani 1 1 d . U
O3 O 0.5302(8) -0.0167(3) 0.3425(4) 0.086(3) Uani 1 1 d . .
C65 C -0.0382(11) 0.2804(4) 0.0610(5) 0.054(3) Uani 1 1 d . U
O4 O 0.4427(8) 0.1111(3) 0.0584(4) 0.078(2) Uani 1 1 d . .
N5 N 0.3912(9) 0.0447(3) 0.3223(4) 0.058(2) Uani 1 1 d . .
C2 C 0.0512(11) 0.2770(4) 0.1149(5) 0.066(3) Uani 1 1 d . U
H2 H 0.0587 0.3010 0.1435 0.079 Uiso 1 1 calc R U
C3 C -0.0504(11) 0.2443(3) 0.0179(5) 0.051(2) Uani 1 1 d . U
C4 C -0.2044(12) 0.3208(4) -0.0026(6) 0.081(4) Uani 1 1 d . U
H4 H -0.2552 0.3463 -0.0102 0.097 Uiso 1 1 calc R U
N4 N 0.4813(8) 0.0519(3) 0.2064(4) 0.052(2) Uani 1 1 d . .
C6 C 0.6335(12) -0.0077(4) 0.2095(6) 0.078(4) Uani 1 1 d . U
H6 H 0.6759 -0.0309 0.2318 0.093 Uiso 1 1 calc R U
C9 C 0.4251(11) 0.0453(4) 0.4422(6) 0.069(3) Uani 1 1 d . U
H9 H 0.5178 0.0423 0.4365 0.083 Uiso 1 1 calc R U
C010 C -0.2178(12) 0.2847(4) -0.0463(6) 0.077(3) Uani 1 1 d . U
H010 H -0.2786 0.2862 -0.0816 0.092 Uiso 1 1 calc R U
C058 C 0.6032(12) 0.0359(4) 0.1125(6) 0.083(4) Uani 1 1 d . U
H058 H 0.6236 0.0421 0.0693 0.100 Uiso 1 1 calc R U
C013 C 0.1789(12) 0.0560(4) 0.5763(6) 0.069(3) Uani 1 1 d . U
H013 H 0.2369 0.0559 0.6127 0.082 Uiso 1 1 calc R U
C014 C -0.2452(14) 0.0651(4) 0.5996(8) 0.090(4) Uani 1 1 d . U
H014 H -0.3383 0.0673 0.6046 0.108 Uiso 1 1 calc R U
C015 C 0.0274(11) 0.2064(4) 0.0291(5) 0.056(3) Uani 1 1 d . U
H015 H 0.0196 0.1827 0.0002 0.068 Uiso 1 1 calc R U
C016 C 0.3759(12) 0.0491(4) 0.5037(6) 0.072(3) Uani 1 1 d . U
H016 H 0.4356 0.0488 0.5394 0.086 Uiso 1 1 calc R U
C64 C 0.1280(10) 0.2399(3) 0.1274(5) 0.051(3) Uani 1 1 d . U
C019 C 0.1156(10) 0.2030(3) 0.0820(5) 0.049(2) Uani 1 1 d . U
C020 C 0.0392(13) 0.0585(4) 0.5850(6) 0.071(3) Uani 1 1 d . U
C063 C 0.2248(11) 0.2351(3) 0.1813(5) 0.064(3) Uani 1 1 d . U
H063 H 0.2384 0.2586 0.2102 0.077 Uiso 1 1 calc R U
C060 C 0.4286(12) 0.1008(4) 0.1178(7) 0.067(3) Uani 1 1 d . U
C030 C 0.1460(11) 0.0538(3) 0.4574(5) 0.060(3) Uani 1 1 d . U
C56 C 0.5366(11) 0.0183(4) 0.2403(6) 0.062(3) Uani 1 1 d . U
C032 C -0.1564(17) 0.0639(4) 0.6543(7) 0.097(4) Uani 1 1 d . U
H032 H -0.1934 0.0651 0.6957 0.116 Uiso 1 1 calc R U
C033 C -0.1413(11) 0.2479(4) -0.0364(5) 0.062(3) Uani 1 1 d . U
H033 H -0.1486 0.2244 -0.0658 0.074 Uiso 1 1 calc R U
C035 C 0.3365(11) 0.0460(3) 0.3873(6) 0.054(3) Uani 1 1 d . U
C057 C 0.6659(13) 0.0018(4) 0.1447(7) 0.090(4) Uani 1 1 d . U
H057 H 0.7303 -0.0152 0.1236 0.108 Uiso 1 1 calc R U
N7 N 0.2152(9) 0.1279(3) 0.2940(4) 0.062(3) Uani 1 1 d . .
N6 N 0.3582(9) 0.1214(3) 0.1630(4) 0.060(3) Uani 1 1 d . .
C49 C 0.0077(11) 0.0581(3) 0.4673(6) 0.065(3) Uani 1 1 d . U
H49 H -0.0495 0.0600 0.4307 0.078 Uiso 1 1 calc R U
C85 C 0.4857(12) 0.0144(4) 0.3086(6) 0.064(3) Uani 1 1 d . U
C059 C 0.5074(11) 0.0616(4) 0.1453(7) 0.065(3) Uani 1 1 d . U
C52 C 0.2030(11) 0.0501(3) 0.3938(5) 0.060(3) Uani 1 1 d . U
H52 H 0.1466 0.0505 0.3568 0.072 Uiso 1 1 calc R U
C54 C -0.1916(13) 0.0629(4) 0.5397(7) 0.082(4) Uani 1 1 d . U
H54 H -0.2506 0.0637 0.5037 0.099 Uiso 1 1 calc R U
C59 C -0.1192(12) 0.3191(4) 0.0502(6) 0.073(3) Uani 1 1 d . U
H59 H -0.1136 0.3429 0.0791 0.088 Uiso 1 1 calc R U
C60 C 0.1959(10) 0.1645(3) 0.0937(5) 0.049(3) Uani 1 1 d . U
H60 H 0.1892 0.1410 0.0644 0.059 Uiso 1 1 calc R U
C061 C -0.0495(13) 0.0596(4) 0.5280(6) 0.070(3) Uani 1 1 d . U
C63 C 0.1342(12) 0.1453(4) 0.3190(6) 0.068(4) Uani 1 1 d . U
C62 C 0.2959(12) 0.1967(4) 0.1904(5) 0.071(3) Uani 1 1 d . U
H62 H 0.3545 0.1941 0.2264 0.085 Uiso 1 1 calc R U
C61 C 0.2827(10) 0.1609(3) 0.1465(5) 0.052(3) Uani 1 1 d . U
C134 C 0.0270(12) 0.1709(5) 0.3543(6) 0.111(5) Uani 1 1 d . U
H13A H 0.0503 0.1724 0.4000 0.167 Uiso 1 1 calc R U
H13B H -0.0587 0.1562 0.3486 0.167 Uiso 1 1 calc R U
H13C H 0.0210 0.2004 0.3368 0.167 Uiso 1 1 calc R U
Pd2 Pd 0.88212(9) 0.10566(3) 0.08836(4) 0.0588(3) Uani 1 1 d . .
O1 O 0.9347(8) 0.0693(3) 0.2798(4) 0.081(3) Uani 1 1 d . .
C028 C 0.5390(10) 0.1538(4) 0.3541(5) 0.060(3) Uani 1 1 d . U
H028 H 0.5354 0.1249 0.3698 0.072 Uiso 1 1 calc R U
C29 C 0.4590(10) 0.1868(4) 0.3820(5) 0.057(3) Uani 1 1 d . U
C35 C 0.6334(11) 0.2087(4) 0.2794(5) 0.057(3) Uani 1 1 d . U
C04 C 1.1784(13) 0.0102(4) 0.0845(7) 0.083(4) Uani 1 1 d . U
H04 H 1.2316 -0.0023 0.0524 0.099 Uiso 1 1 calc R U
C7 C 1.0486(13) 0.0577(4) -0.0011(7) 0.073(3) Uani 1 1 d . U
C1 C 0.9354(11) 0.0768(4) 0.2212(7) 0.063(3) Uani 1 1 d . U
C33 C 0.4668(11) 0.2319(4) 0.3579(5) 0.062(3) Uani 1 1 d . U
N1 N 0.8661(8) 0.1090(3) 0.1881(4) 0.055(2) Uani 1 1 d . .
N2 N 1.0121(9) 0.0616(3) 0.1150(5) 0.062(3) Uani 1 1 d . .
C32 C 0.3754(13) 0.2642(4) 0.3866(6) 0.085(4) Uani 1 1 d . U
H32 H 0.3733 0.2931 0.3705 0.102 Uiso 1 1 calc R U
O2 O 1.1083(8) 0.0423(3) -0.0488(4) 0.094(3) Uani 1 1 d . .
C26 C 0.7035(10) 0.1314(4) 0.2702(5) 0.054(3) Uani 1 1 d . U
H26 H 0.6969 0.1021 0.2843 0.065 Uiso 1 1 calc R U
C018 C 0.3722(11) 0.1777(4) 0.4356(5) 0.079(4) Uani 1 1 d . U
H018 H 0.3692 0.1492 0.4529 0.095 Uiso 1 1 calc R U
C25 C 0.7861(10) 0.1406(4) 0.2210(5) 0.056(3) Uani 1 1 d . U
C34 C 0.5525(11) 0.2405(4) 0.3080(5) 0.068(3) Uani 1 1 d . U
H34 H 0.5569 0.2695 0.2923 0.082 Uiso 1 1 calc R U
N3 N 0.9471(9) 0.0879(3) -0.0026(5) 0.063(3) Uani 1 1 d . .
C200 C 1.0229(11) 0.0503(4) 0.1774(6) 0.061(3) Uani 1 1 d . U
C10 C 0.9389(16) 0.1371(5) -0.1689(7) 0.099(4) Uani 1 1 d . U
H10 H 0.9994 0.1490 -0.1984 0.119 Uiso 1 1 calc R U
C28 C 0.5600(13) 0.2125(5) 0.0480(7) 0.129(6) Uani 1 1 d . U
H28A H 0.5344 0.2232 0.0902 0.193 Uiso 1 1 calc R U
H28B H 0.4820 0.2003 0.0256 0.193 Uiso 1 1 calc R U
H28C H 0.5955 0.2367 0.0229 0.193 Uiso 1 1 calc R U
C27 C 0.6252(10) 0.1644(4) 0.3020(5) 0.052(3) Uani 1 1 d . U
C11 C 0.7961(17) 0.1361(4) -0.1873(7) 0.091(4) Uani 1 1 d . U
C37 C 0.8027(11) 0.1860(4) 0.2021(5) 0.067(3) Uani 1 1 d . U
H37 H 0.8657 0.1935 0.1708 0.081 Uiso 1 1 calc R U
C8 C 0.8962(14) 0.1050(4) -0.0642(6) 0.072(3) Uani 1 1 d . U
C36 C 0.7266(12) 0.2180(4) 0.2300(5) 0.066(3) Uani 1 1 d . U
H36 H 0.7363 0.2472 0.2160 0.080 Uiso 1 1 calc R U
C06 C 1.0813(12) 0.0426(4) 0.0670(7) 0.070(3) Uani 1 1 d . U
N04 N 0.7419(10) 0.1523(3) 0.0650(4) 0.062(3) Uani 1 1 d . .
C12 C 0.7068(15) 0.1211(4) -0.1387(6) 0.074(3) Uani 1 1 d . U
C300 C 1.1141(12) 0.0171(4) 0.1960(7) 0.079(4) Uani 1 1 d . U
H300 H 1.1220 0.0082 0.2394 0.095 Uiso 1 1 calc R U
C09 C 0.9888(14) 0.1217(5) -0.1109(6) 0.095(4) Uani 1 1 d . U
H09 H 1.0815 0.1220 -0.1018 0.114 Uiso 1 1 calc R U
C15 C 0.5704(16) 0.1197(4) -0.1552(7) 0.098(4) Uani 1 1 d . U
H15 H 0.5099 0.1098 -0.1242 0.117 Uiso 1 1 calc R U
C55 C 0.7622(14) 0.1058(4) -0.0776(6) 0.072(3) Uani 1 1 d . U
H55 H 0.7032 0.0961 -0.0458 0.087 Uiso 1 1 calc R U
C14 C 0.520(2) 0.1324(5) -0.2166(8) 0.111(4) Uani 1 1 d . U
C5 C 1.1952(12) -0.0029(4) 0.1470(7) 0.086(4) Uani 1 1 d . U
H5 H 1.2586 -0.0246 0.1581 0.104 Uiso 1 1 calc R U
C58 C 0.6638(13) 0.1780(4) 0.0559(6) 0.068(4) Uani 1 1 d . U
C30 C 0.2929(13) 0.2105(5) 0.4619(6) 0.093(4) Uani 1 1 d . U
H30 H 0.2381 0.2044 0.4971 0.112 Uiso 1 1 calc R U
C18 C 0.423(3) 0.1555(9) -0.3419(12) 0.189(10) Uani 1 1 d . U
H18 H 0.3894 0.1643 -0.3828 0.227 Uiso 1 1 calc R U
C13 C 0.7490(19) 0.1495(5) -0.2479(7) 0.115(4) Uani 1 1 d . U
H13 H 0.8101 0.1611 -0.2775 0.138 Uiso 1 1 calc R U
C19 C 0.378(2) 0.1292(5) -0.2347(9) 0.143(6) Uani 1 1 d . U
H19 H 0.3155 0.1194 -0.2045 0.171 Uiso 1 1 calc R U
C16 C 0.612(2) 0.1464(5) -0.2666(8) 0.119(5) Uani 1 1 d . U
C31 C 0.2956(14) 0.2532(5) 0.4351(7) 0.104(5) Uani 1 1 d . U
H31 H 0.2389 0.2748 0.4522 0.124 Uiso 1 1 calc R U
C17 C 0.560(2) 0.1583(5) -0.3297(8) 0.141(6) Uani 1 1 d . U
H17 H 0.6187 0.1677 -0.3620 0.170 Uiso 1 1 calc R U
C20 C 0.335(2) 0.1410(7) -0.2984(11) 0.157(7) Uani 1 1 d . U
H20 H 0.2436 0.1386 -0.3101 0.188 Uiso 1 1 calc R U
C101 C -0.0195(14) 0.0611(4) 0.6497(6) 0.087(4) Uani 1 1 d . U
H101 H 0.0356 0.0607 0.6871 0.104 Uiso 1 1 calc R U

loop_
_atom_site_aniso_label
_atom_site_aniso_U_11
_atom_site_aniso_U_22
_atom_site_aniso_U_33
_atom_site_aniso_U_23
_atom_site_aniso_U_13
_atom_site_aniso_U_12
Pd1 0.0514(6) 0.0521(6) 0.0652(6) 0.0027(5) -0.0044(4) 0.0060(4)
C86 0.072(6) 0.046(7) 0.062(6) 0.000(6) -0.010(5) 0.010(6)
O3 0.087(6) 0.071(6) 0.100(7) 0.017(5) 0.009(5) 0.037(5)
C65 0.050(7) 0.048(6) 0.065(7) 0.010(5) -0.001(5) -0.008(5)
O4 0.078(6) 0.084(6) 0.073(6) 0.025(5) 0.014(5) 0.006(5)
N5 0.055(6) 0.056(7) 0.064(7) 0.010(5) -0.003(5) 0.020(5)
C2 0.081(9) 0.043(7) 0.073(8) -0.007(6) -0.012(6) -0.002(5)
C3 0.063(7) 0.045(6) 0.044(6) 0.013(5) 0.001(5) -0.011(5)
C4 0.080(9) 0.059(8) 0.102(10) 0.020(6) -0.014(7) 0.012(7)
N4 0.052(6) 0.048(6) 0.055(6) 0.002(5) -0.008(5) -0.006(5)
C6 0.076(9) 0.040(8) 0.118(9) 0.010(7) 0.020(7) 0.019(6)
C9 0.051(7) 0.073(9) 0.083(8) 0.001(7) -0.016(5) 0.014(6)
C010 0.077(9) 0.068(8) 0.084(9) 0.029(6) -0.022(7) -0.015(6)
C058 0.087(10) 0.071(10) 0.092(9) 0.005(7) 0.019(8) 0.006(6)
C013 0.083(7) 0.058(8) 0.065(6) -0.001(6) -0.007(5) 0.004(7)
C014 0.080(9) 0.055(8) 0.138(12) -0.011(10) 0.039(7) -0.001(8)
C015 0.064(8) 0.056(7) 0.049(6) 0.002(5) 0.007(5) -0.004(5)
C016 0.069(6) 0.074(9) 0.072(7) -0.002(7) -0.019(6) 0.002(7)
C64 0.057(7) 0.036(6) 0.059(7) 0.002(5) -0.005(5) -0.015(5)
C019 0.061(7) 0.037(6) 0.050(6) 0.006(4) 0.009(5) -0.003(5)
C020 0.088(7) 0.037(7) 0.087(7) 0.005(7) 0.011(5) 0.015(7)
C063 0.075(8) 0.041(6) 0.075(8) -0.004(6) -0.019(6) -0.015(5)
C060 0.076(9) 0.050(8) 0.074(9) 0.020(7) -0.006(7) -0.014(6)
C030 0.060(6) 0.054(7) 0.066(6) 0.005(6) -0.006(5) 0.006(6)
C56 0.058(8) 0.049(8) 0.080(7) 0.003(6) -0.004(6) 0.019(6)
C032 0.123(10) 0.056(9) 0.114(10) 0.002(9) 0.045(8) 0.014(10)
C033 0.072(8) 0.057(7) 0.056(7) 0.011(6) -0.001(5) -0.012(6)
C035 0.056(6) 0.036(7) 0.070(7) 0.005(6) -0.008(5) 0.008(6)
C057 0.096(10) 0.050(8) 0.126(10) 0.012(7) 0.048(9) 0.011(6)
N7 0.049(7) 0.065(7) 0.073(7) 0.002(5) 0.003(5) 0.013(5)
N6 0.071(7) 0.048(6) 0.061(6) 0.002(5) 0.000(5) 0.015(5)
C49 0.058(6) 0.050(7) 0.086(7) 0.008(7) -0.005(5) 0.001(6)
C85 0.061(8) 0.066(9) 0.064(7) 0.010(7) -0.018(6) 0.012(7)
C059 0.054(8) 0.044(7) 0.096(10) -0.008(6) -0.003(7) -0.004(5)
C52 0.057(6) 0.063(8) 0.059(6) 0.007(6) -0.018(5) 0.007(6)
C54 0.073(7) 0.053(8) 0.121(9) -0.012(8) 0.013(6) 0.008(7)
C59 0.079(9) 0.057(7) 0.085(9) 0.008(6) -0.006(6) 0.005(6)
C60 0.050(7) 0.038(6) 0.058(7) -0.010(5) -0.001(5) -0.013(4)
C061 0.069(6) 0.048(7) 0.094(7) -0.003(7) 0.010(5) 0.011(6)
C63 0.034(7) 0.099(11) 0.070(9) -0.007(7) -0.010(6) -0.009(6)
C62 0.085(9) 0.056(8) 0.070(8) 0.000(6) -0.031(6) -0.007(6)
C61 0.049(7) 0.045(6) 0.063(7) 0.008(5) 0.002(5) -0.012(5)
C134 0.070(10) 0.138(14) 0.125(12) -0.042(10) -0.013(8) 0.027(9)
Pd2 0.0555(6) 0.0575(6) 0.0636(6) -0.0078(5) 0.0091(5) -0.0015(5)
O1 0.090(6) 0.087(6) 0.065(6) 0.001(5) -0.003(5) 0.022(5)
C028 0.050(7) 0.065(7) 0.065(7) -0.005(5) 0.003(5) -0.009(5)
C29 0.038(6) 0.074(7) 0.059(7) -0.007(5) 0.003(5) -0.015(5)
C35 0.054(7) 0.064(6) 0.053(7) 0.000(5) 0.000(5) 0.004(5)
C04 0.066(9) 0.072(10) 0.111(8) -0.022(8) -0.010(8) -0.005(6)
C7 0.064(9) 0.063(9) 0.093(9) -0.020(7) 0.012(7) -0.008(7)
C1 0.050(8) 0.058(9) 0.079(9) 0.007(7) 0.004(7) -0.008(6)
C33 0.053(7) 0.069(7) 0.065(8) -0.015(6) -0.001(5) -0.007(6)
N1 0.044(6) 0.069(7) 0.052(6) -0.005(5) 0.009(5) 0.004(5)
N2 0.063(6) 0.050(6) 0.073(7) -0.026(5) 0.001(6) 0.002(5)
C32 0.086(10) 0.090(9) 0.080(9) -0.013(7) 0.017(7) 0.011(7)
O2 0.074(6) 0.098(7) 0.112(7) -0.034(6) 0.035(6) -0.006(5)
C26 0.047(7) 0.059(7) 0.055(7) -0.002(5) -0.002(5) -0.003(5)
C018 0.066(9) 0.104(9) 0.068(8) -0.007(7) 0.015(6) -0.018(7)
C25 0.048(7) 0.068(7) 0.051(7) -0.005(6) 0.009(5) -0.003(6)
C34 0.067(8) 0.064(7) 0.074(8) -0.005(6) 0.013(6) 0.003(6)
N3 0.058(6) 0.056(7) 0.074(7) -0.023(5) 0.007(5) -0.003(5)
C200 0.048(7) 0.067(9) 0.066(8) -0.013(6) -0.012(6) -0.006(5)
C10 0.132(9) 0.100(12) 0.068(8) -0.015(8) 0.037(7) -0.022(10)
C28 0.080(11) 0.123(14) 0.185(16) 0.029(12) 0.032(11) 0.035(9)
C27 0.036(6) 0.070(6) 0.049(7) 0.000(5) -0.001(4) 0.000(5)
C11 0.140(9) 0.074(10) 0.061(7) -0.008(7) 0.016(7) -0.006(9)
C37 0.076(9) 0.074(8) 0.053(8) -0.013(6) 0.022(6) -0.015(6)
C8 0.095(8) 0.067(9) 0.056(7) -0.031(6) 0.018(6) -0.008(7)
C36 0.086(9) 0.057(7) 0.057(7) -0.004(6) 0.006(6) -0.013(6)
C06 0.066(8) 0.049(8) 0.094(8) -0.022(7) -0.006(7) -0.011(6)
N04 0.072(8) 0.048(7) 0.067(7) 0.007(5) 0.019(6) -0.001(5)
C12 0.106(8) 0.047(8) 0.070(7) -0.018(6) 0.011(6) 0.001(7)
C300 0.064(9) 0.064(9) 0.109(9) -0.014(7) -0.020(7) 0.002(6)
C09 0.095(9) 0.111(12) 0.079(9) -0.011(8) 0.032(7) -0.006(8)
C15 0.120(8) 0.070(10) 0.102(9) -0.003(8) -0.010(7) -0.003(9)
C55 0.091(7) 0.062(8) 0.064(7) -0.007(6) 0.021(6) -0.009(7)
C14 0.168(11) 0.060(10) 0.102(9) -0.024(8) -0.028(7) 0.045(10)
C5 0.071(9) 0.064(9) 0.122(10) -0.025(8) -0.031(8) 0.012(7)
C58 0.069(10) 0.068(10) 0.066(8) 0.012(7) 0.011(7) -0.005(6)
C30 0.086(10) 0.134(11) 0.060(9) -0.021(8) 0.029(7) -0.010(9)
C18 0.25(2) 0.17(3) 0.147(18) -0.005(16) -0.067(15) 0.08(2)
C13 0.202(12) 0.072(10) 0.071(8) -0.007(8) 0.002(8) 0.016(12)
C19 0.183(12) 0.080(12) 0.163(15) -0.018(11) -0.059(10) 0.042(12)
C16 0.211(12) 0.067(11) 0.078(9) -0.016(8) -0.025(8) 0.039(12)
C31 0.078(10) 0.132(11) 0.101(12) -0.007(9) 0.032(8) 0.014(9)
C17 0.240(18) 0.097(13) 0.086(9) -0.024(8) -0.021(10) 0.101(14)
C20 0.214(18) 0.084(15) 0.168(19) -0.024(14) -0.086(13) 0.054(15)
C101 0.113(9) 0.062(9) 0.087(7) -0.005(7) 0.012(7) 0.007(9)

loop_
_atom_type_symbol
_atom_type_description
_atom_type_scat_dispersion_real
_atom_type_scat_dispersion_imag
_atom_type_scat_source
C C 0.0033 0.0016 'International Tables Vol C Tables 4.2.6.8 and 6.1.1.4'
N N 0.0061 0.0033 'International Tables Vol C Tables 4.2.6.8 and 6.1.1.4'
O O 0.0106 0.0060 'International Tables Vol C Tables 4.2.6.8 and 6.1.1.4'
Pd Pd -0.9988 1.0072 'International Tables Vol C Tables 4.2.6.8 and 6.1.1.4'
H H 0.0000 0.0000 'International Tables Vol C Tables 4.2.6.8 and 6.1.1.4'

loop_
_geom_angle_atom_site_label_1
_geom_angle_atom_site_label_2
_geom_angle_atom_site_label_3
_geom_angle
N4 Pd1 N7 179.0(4)
N4 Pd1 N6 81.2(4)
N7 Pd1 N6 98.6(4)
N4 Pd1 N5 80.4(4)
N7 Pd1 N5 99.8(4)
N6 Pd1 N5 161.6(4)
C013 C86 C030 120.6(11)
C013 C86 C016 122.5(11)
C030 C86 C016 116.8(11)
C2 C65 C3 118.9(10)
C2 C65 C59 121.4(11)
C3 C65 C59 119.6(11)
C85 N5 C035 119.1(9)
C85 N5 Pd1 114.7(7)
C035 N5 Pd1 125.9(7)
C64 C2 C65 122.8(10)
C64 C2 H2 118.6
C65 C2 H2 118.6
C015 C3 C65 119.4(10)
C015 C3 C033 122.0(10)
C65 C3 C033 118.6(10)
C59 C4 C010 121.7(12)
C59 C4 H4 119.2
C010 C4 H4 119.2
C059 N4 C56 125.2(10)
C059 N4 Pd1 116.7(8)
C56 N4 Pd1 118.1(8)
C56 C6 C057 119.0(11)
C56 C6 H6 120.5
C057 C6 H6 120.5
C016 C9 C035 120.5(11)
C016 C9 H9 119.8
C035 C9 H9 119.8
C033 C010 C4 119.3(12)
C033 C010 H010 120.3
C4 C010 H010 120.3
C057 C058 C059 119.2(12)
C057 C058 H058 120.4
C059 C058 H058 120.4
C86 C013 C020 121.1(12)
C86 C013 H013 119.4
C020 C013 H013 119.4
C54 C014 C032 118.2(14)
C54 C014 H014 120.9
C032 C014 H014 120.9
C019 C015 C3 121.8(10)
C019 C015 H015 119.1
C3 C015 H015 119.1
C9 C016 C86 121.1(11)
C9 C016 H016 119.5
C86 C016 H016 119.5
C2 C64 C019 117.8(10)
C2 C64 C063 125.2(10)
C019 C64 C063 117.0(10)
C015 C019 C60 122.2(10)
C015 C019 C64 119.3(10)
C60 C019 C64 118.6(10)
C013 C020 C061 118.8(11)
C013 C020 C101 122.1(13)
C061 C020 C101 119.1(12)
C62 C063 C64 121.2(10)
C62 C063 H063 119.4
C64 C063 H063 119.4
O4 C060 N6 128.7(11)
O4 C060 C059 118.9(12)
N6 C060 C059 112.3(11)
C49 C030 C86 117.1(11)
C49 C030 C52 123.0(11)
C86 C030 C52 119.9(10)
N4 C56 C6 117.9(11)
N4 C56 C85 113.7(10)
C6 C56 C85 128.5(11)
C101 C032 C014 123.4(14)
C101 C032 H032 118.3
C014 C032 H032 118.3
C010 C033 C3 121.4(11)
C010 C033 H033 119.3
C3 C033 H033 119.3
C52 C035 C9 121.4(11)
C52 C035 N5 118.8(10)
C9 C035 N5 119.7(10)
C058 C057 C6 120.1(12)
C058 C057 H057 120.0
C6 C057 H057 120.0
C63 N7 Pd1 173.4(11)
C060 N6 C61 120.0(9)
C060 N6 Pd1 114.3(8)
C61 N6 Pd1 125.3(7)
C061 C49 C030 123.9(12)
C061 C49 H49 118.1
C030 C49 H49 118.1
O3 C85 N5 129.6(11)
O3 C85 C56 117.3(11)
N5 C85 C56 113.0(10)
N4 C059 C058 118.6(11)
N4 C059 C060 114.7(11)
C058 C059 C060 126.7(13)
C035 C52 C030 120.3(10)
C035 C52 H52 119.8
C030 C52 H52 119.8
C014 C54 C061 124.1(14)
C014 C54 H54 118.0
C061 C54 H54 118.0
C4 C59 C65 119.2(12)
C4 C59 H59 120.4
C65 C59 H59 120.4
C61 C60 C019 122.3(10)
C61 C60 H60 118.8
C019 C60 H60 118.8
C49 C061 C54 125.1(13)
C49 C061 C020 118.3(11)
C54 C061 C020 116.5(12)
N7 C63 C134 177.5(14)
C063 C62 C61 121.4(11)
C063 C62 H62 119.3
C61 C62 H62 119.3
C60 C61 C62 119.5(10)
C60 C61 N6 124.3(10)
C62 C61 N6 116.1(10)
C63 C134 H13A 109.5
C63 C134 H13B 109.5
H13A C134 H13B 109.5
C63 C134 H13C 109.5
H13A C134 H13C 109.5
H13B C134 H13C 109.5
N2 Pd2 N04 177.1(4)
N2 Pd2 N3 81.8(4)
N04 Pd2 N3 101.1(4)
N2 Pd2 N1 79.4(4)
N04 Pd2 N1 97.7(4)
N3 Pd2 N1 161.1(4)
C29 C028 C27 120.2(11)
C29 C028 H028 119.9
C27 C028 H028 119.9
C028 C29 C018 121.9(11)
C028 C29 C33 119.5(10)
C018 C29 C33 118.5(11)
C34 C35 C36 123.9(11)
C34 C35 C27 118.5(10)
C36 C35 C27 117.6(10)
C5 C04 C06 121.0(13)
C5 C04 H04 119.5
C06 C04 H04 119.5
O2 C7 N3 126.8(13)
O2 C7 C06 121.4(13)
N3 C7 C06 111.8(11)
O1 C1 N1 127.6(11)
O1 C1 C200 120.3(12)
N1 C1 C200 112.0(11)
C34 C33 C29 118.2(10)
C34 C33 C32 124.8(12)
C29 C33 C32 116.8(10)
C1 N1 C25 121.5(9)
C1 N1 Pd2 114.4(8)
C25 N1 Pd2 124.0(7)
C200 N2 C06 124.4(11)
C200 N2 Pd2 119.6(8)
C06 N2 Pd2 115.9(9)
C31 C32 C33 121.2(13)
C31 C32 H32 119.4
C33 C32 H32 119.4
C25 C26 C27 122.8(11)
C25 C26 H26 118.6
C27 C26 H26 118.6
C30 C018 C29 121.0(13)
C30 C018 H018 119.5
C29 C018 H018 119.5
C26 C25 N1 124.8(11)
C26 C25 C37 118.5(10)
N1 C25 C37 116.6(9)
C33 C34 C35 123.8(11)
C33 C34 H34 118.1
C35 C34 H34 118.1
C7 N3 C8 120.3(10)
C7 N3 Pd2 113.6(9)
C8 N3 Pd2 126.1(7)
N2 C200 C300 119.2(11)
N2 C200 C1 113.9(11)
C300 C200 C1 126.9(12)
C09 C10 C11 123.5(13)
C09 C10 H10 118.2
C11 C10 H10 118.2
C58 C28 H28A 109.5
C58 C28 H28B 109.5
H28A C28 H28B 109.5
C58 C28 H28C 109.5
H28A C28 H28C 109.5
H28B C28 H28C 109.5
C028 C27 C35 119.8(10)
C028 C27 C26 121.9(10)
C35 C27 C26 118.3(9)
C13 C11 C12 121.5(16)
C13 C11 C10 122.4(15)
C12 C11 C10 116.1(14)
C36 C37 C25 119.9(10)
C36 C37 H37 120.0
C25 C37 H37 120.0
C55 C8 C09 119.8(13)
C55 C8 N3 120.6(11)
C09 C8 N3 119.6(13)
C37 C36 C35 122.5(11)
C37 C36 H36 118.7
C35 C36 H36 118.7
N2 C06 C04 117.8(13)
N2 C06 C7 116.7(12)
C04 C06 C7 125.5(12)
C58 N04 Pd2 176.1(11)
C15 C12 C11 117.1(14)
C15 C12 C55 123.9(13)
C11 C12 C55 118.9(14)
C200 C300 C5 118.6(13)
C200 C300 H300 120.7
C5 C300 H300 120.7
C10 C09 C8 118.6(14)
C10 C09 H09 120.7
C8 C09 H09 120.7
C12 C15 C14 122.7(16)
C12 C15 H15 118.7
C14 C15 H15 118.7
C8 C55 C12 122.8(12)
C8 C55 H55 118.6
C12 C55 H55 118.6
C15 C14 C16 120.1(18)
C15 C14 C19 122.6(19)
C16 C14 C19 117.2(17)
C04 C5 C300 118.8(13)
C04 C5 H5 120.6
C300 C5 H5 120.6
N04 C58 C28 176.6(15)
C018 C30 C31 119.5(12)
C018 C30 H30 120.2
C31 C30 H30 120.2
C20 C18 C17 123(3)
C20 C18 H18 118.3
C17 C18 H18 118.3
C11 C13 C16 122.2(17)
C11 C13 H13 118.9
C16 C13 H13 118.9
C20 C19 C14 120(2)
C20 C19 H19 120.2
C14 C19 H19 120.2
C13 C16 C17 124(2)
C13 C16 C14 116.2(17)
C17 C16 C14 120(2)
C32 C31 C30 122.7(14)
C32 C31 H31 118.7
C30 C31 H31 118.7
C18 C17 C16 119(2)
C18 C17 H17 120.7
C16 C17 H17 120.7
C18 C20 C19 121(3)
C18 C20 H20 119.5
C19 C20 H20 119.5
C032 C101 C020 118.7(14)
C032 C101 H101 120.7
C020 C101 H101 120.7

loop_
_geom_bond_atom_site_label_1
_geom_bond_atom_site_label_2
_geom_bond_distance
Pd1 N4 1.928(8)
Pd1 N7 2.016(9)
Pd1 N6 2.019(8)
Pd1 N5 2.035(8)
C86 C013 1.388(13)
C86 C030 1.431(14)
C86 C016 1.440(14)
O3 C85 1.241(12)
C65 C2 1.402(13)
C65 C3 1.403(14)
C65 C59 1.430(14)
O4 C060 1.264(12)
N5 C85 1.339(13)
N5 C035 1.446(12)
C2 C64 1.371(13)
C2 H2 0.9300
C3 C015 1.393(13)
C3 C033 1.418(13)
C4 C59 1.357(14)
C4 C010 1.412(15)
C4 H4 0.9300
N4 C059 1.313(13)
N4 C56 1.338(12)
C6 C56 1.396(13)
C6 C057 1.400(15)
C6 H6 0.9300
C9 C016 1.361(13)
C9 C035 1.410(14)
C9 H9 0.9300
C010 C033 1.356(14)
C010 H010 0.9300
C058 C057 1.364(15)
C058 C059 1.404(14)
C058 H058 0.9300
C013 C020 1.397(15)
C013 H013 0.9300
C014 C54 1.345(15)
C014 C032 1.409(17)
C014 H014 0.9300
C015 C019 1.379(13)
C015 H015 0.9300
C016 H016 0.9300
C64 C019 1.451(13)
C64 C063 1.453(13)
C019 C60 1.422(13)
C020 C061 1.445(15)
C020 C101 1.458(15)
C063 C62 1.364(14)
C063 H063 0.9300
C060 N6 1.325(13)
C060 C059 1.515(15)
C030 C49 1.391(14)
C030 C52 1.432(13)
C56 C85 1.499(14)
C032 C101 1.360(17)
C032 H032 0.9300
C033 H033 0.9300
C035 C52 1.334(13)
C057 H057 0.9300
N7 C63 1.093(12)
N6 C61 1.441(12)
C49 C061 1.375(14)
C49 H49 0.9300
C52 H52 0.9300
C54 C061 1.432(15)
C54 H54 0.9300
C59 H59 0.9300
C60 C61 1.370(13)
C60 H60 0.9300
C63 C134 1.505(15)
C62 C61 1.407(14)
C62 H62 0.9300
C134 H13A 0.9600
C134 H13B 0.9600
C134 H13C 0.9600
Pd2 N2 1.918(9)
Pd2 N04 2.022(10)
Pd2 N3 2.051(9)
Pd2 N1 2.052(8)
O1 C1 1.220(12)
C028 C29 1.399(13)
C028 C27 1.413(13)
C028 H028 0.9300
C29 C018 1.432(13)
C29 C33 1.446(14)
C35 C34 1.385(13)
C35 C36 1.408(13)
C35 C27 1.418(14)
C04 C5 1.344(15)
C04 C06 1.409(16)
C04 H04 0.9300
C7 O2 1.240(12)
C7 N3 1.352(14)
C7 C06 1.496(16)
C1 N1 1.358(13)
C1 C200 1.491(15)
C33 C34 1.365(13)
C33 C32 1.459(14)
N1 C25 1.417(12)
N2 C200 1.323(12)
N2 C06 1.337(13)
C32 C31 1.322(15)
C32 H32 0.9300
C26 C25 1.340(12)
C26 C27 1.424(13)
C26 H26 0.9300
C018 C30 1.377(15)
C018 H018 0.9300
C25 C37 1.430(14)
C34 H34 0.9300
N3 C8 1.443(14)
C200 C300 1.392(15)
C10 C09 1.358(17)
C10 C11 1.452(19)
C10 H10 0.9300
C28 C58 1.467(16)
C28 H28A 0.9600
C28 H28B 0.9600
C28 H28C 0.9600
C11 C13 1.377(18)
C11 C12 1.416(16)
C37 C36 1.355(13)
C37 H37 0.9300
C8 C55 1.346(16)
C8 C09 1.428(15)
C36 H36 0.9300
N04 C58 1.107(13)
C12 C15 1.382(17)
C12 C55 1.431(16)
C300 C5 1.431(15)
C300 H300 0.9300
C09 H09 0.9300
C15 C14 1.395(18)
C15 H15 0.9300
C55 H55 0.9300
C14 C16 1.44(2)
C14 C19 1.45(2)
C5 H5 0.9300
C30 C31 1.398(17)
C30 H30 0.9300
C18 C20 1.33(3)
C18 C17 1.38(3)
C18 H18 0.9300
C13 C16 1.41(2)
C13 H13 0.9300
C19 C20 1.41(2)
C19 H19 0.9300
C16 C17 1.42(2)
C31 H31 0.9300
C17 H17 0.9300
C20 H20 0.9300
C101 H101 0.9300

loop_
_geom_torsion_atom_site_label_1
_geom_torsion_atom_site_label_2
_geom_torsion_atom_site_label_3
_geom_torsion_atom_site_label_4
_geom_torsion
C3 C65 C2 C64 0.2(16)
C59 C65 C2 C64 178.6(10)
C2 C65 C3 C015 -0.7(15)
C59 C65 C3 C015 -179.1(9)
C2 C65 C3 C033 179.8(9)
C59 C65 C3 C033 1.4(15)
C59 C4 C010 C033 -1.8(19)
C030 C86 C013 C020 0.4(16)
C016 C86 C013 C020 -177.6(10)
C65 C3 C015 C019 0.6(15)
C033 C3 C015 C019 -179.9(9)
C035 C9 C016 C86 0.5(17)
C013 C86 C016 C9 177.9(11)
C030 C86 C016 C9 -0.1(16)
C65 C2 C64 C019 0.4(16)
C65 C2 C64 C063 178.2(10)
C3 C015 C019 C60 -179.6(9)
C3 C015 C019 C64 0.1(15)
C2 C64 C019 C015 -0.6(14)
C063 C64 C019 C015 -178.5(9)
C2 C64 C019 C60 179.1(9)
C063 C64 C019 C60 1.2(13)
C86 C013 C020 C061 -1.3(17)
C86 C013 C020 C101 179.9(10)
C2 C64 C063 C62 179.3(11)
C019 C64 C063 C62 -2.9(15)
C013 C86 C030 C49 2.0(15)
C016 C86 C030 C49 -179.9(10)
C013 C86 C030 C52 -178.4(10)
C016 C86 C030 C52 -0.3(15)
C059 N4 C56 C6 2.6(17)
Pd1 N4 C56 C6 -177.6(8)
C059 N4 C56 C85 -178.6(10)
Pd1 N4 C56 C85 1.1(13)
C057 C6 C56 N4 -1.6(18)
C057 C6 C56 C85 179.9(12)
C54 C014 C032 C101 1(2)
C4 C010 C033 C3 1.6(17)
C015 C3 C033 C010 179.1(10)
C65 C3 C033 C010 -1.5(15)
C016 C9 C035 C52 -0.4(17)
C016 C9 C035 N5 176.3(10)
C85 N5 C035 C52 -135.1(11)
Pd1 N5 C035 C52 51.6(13)
C85 N5 C035 C9 48.1(14)
Pd1 N5 C035 C9 -125.2(9)
C059 C058 C057 C6 1(2)
C56 C6 C057 C058 0(2)
O4 C060 N6 C61 1.1(19)
C059 C060 N6 C61 176.7(9)
O4 C060 N6 Pd1 174.9(10)
C059 C060 N6 Pd1 -9.5(12)
C86 C030 C49 C061 -3.6(17)
C52 C030 C49 C061 176.8(10)
C035 N5 C85 O3 6.1(19)
Pd1 N5 C85 O3 -179.9(11)
C035 N5 C85 C56 -177.7(9)
Pd1 N5 C85 C56 -3.6(12)
N4 C56 C85 O3 178.5(10)
C6 C56 C85 O3 -2.9(19)
N4 C56 C85 N5 1.8(15)
C6 C56 C85 N5 -179.6(11)
C56 N4 C059 C058 -1.9(17)
Pd1 N4 C059 C058 178.4(8)
C56 N4 C059 C060 178.5(10)
Pd1 N4 C059 C060 -1.2(12)
C057 C058 C059 N4 0.1(18)
C057 C058 C059 C060 179.6(12)
O4 C060 C059 N4 -176.7(10)
N6 C060 C059 N4 7.2(15)
O4 C060 C059 C058 3.8(18)
N6 C060 C059 C058 -172.3(11)
C9 C035 C52 C030 0.0(16)
N5 C035 C52 C030 -176.7(9)
C49 C030 C52 C035 180.0(10)
C86 C030 C52 C035 0.4(16)
C032 C014 C54 C061 0(2)
C010 C4 C59 C65 1.7(18)
C2 C65 C59 C4 -179.9(11)
C3 C65 C59 C4 -1.5(16)
C015 C019 C60 C61 -179.4(9)
C64 C019 C60 C61 0.9(14)
C030 C49 C061 C54 -178.4(11)
C030 C49 C061 C020 2.7(17)
C014 C54 C061 C49 -178.9(12)
C014 C54 C061 C020 0.0(18)
C013 C020 C061 C49 -0.1(16)
C101 C020 C061 C49 178.7(10)
C013 C020 C061 C54 -179.1(10)
C101 C020 C061 C54 -0.3(16)
C64 C063 C62 C61 2.6(17)
C019 C60 C61 C62 -1.4(15)
C019 C60 C61 N6 175.1(9)
C063 C62 C61 C60 -0.4(16)
C063 C62 C61 N6 -177.2(10)
C060 N6 C61 C60 49.2(15)
Pd1 N6 C61 C60 -123.9(9)
C060 N6 C61 C62 -134.3(11)
Pd1 N6 C61 C62 52.7(12)
C27 C028 C29 C018 -178.9(10)
C27 C028 C29 C33 -1.0(15)
C028 C29 C33 C34 0.3(15)
C018 C29 C33 C34 178.2(10)
C028 C29 C33 C32 176.7(10)
C018 C29 C33 C32 -5.3(15)
O1 C1 N1 C25 3.7(18)
C200 C1 N1 C25 -174.3(9)
O1 C1 N1 Pd2 -174.1(10)
C200 C1 N1 Pd2 8.0(11)
C34 C33 C32 C31 -179.7(13)
C29 C33 C32 C31 4.1(18)
C028 C29 C018 C30 -179.2(11)
C33 C29 C018 C30 2.9(17)
C27 C26 C25 N1 179.8(9)
C27 C26 C25 C37 3.9(16)
C1 N1 C25 C26 -42.7(16)
Pd2 N1 C25 C26 134.7(9)
C1 N1 C25 C37 133.2(11)
Pd2 N1 C25 C37 -49.3(12)
C29 C33 C34 C35 -0.5(17)
C32 C33 C34 C35 -176.7(11)
C36 C35 C34 C33 -176.9(11)
C27 C35 C34 C33 1.4(17)
O2 C7 N3 C8 0.9(18)
C06 C7 N3 C8 -177.0(10)
O2 C7 N3 Pd2 -178.2(10)
C06 C7 N3 Pd2 4.0(12)
C06 N2 C200 C300 1.7(17)
Pd2 N2 C200 C300 177.7(8)
C06 N2 C200 C1 179.6(10)
Pd2 N2 C200 C1 -4.4(13)
O1 C1 C200 N2 179.1(11)
N1 C1 C200 N2 -2.7(14)
O1 C1 C200 C300 -3.2(18)
N1 C1 C200 C300 175.0(11)
C29 C028 C27 C35 1.9(15)
C29 C028 C27 C26 -177.1(9)
C34 C35 C27 C028 -2.0(15)
C36 C35 C27 C028 176.4(10)
C34 C35 C27 C26 176.9(10)
C36 C35 C27 C26 -4.7(15)
C25 C26 C27 C028 -179.8(10)
C25 C26 C27 C35 1.3(15)
C09 C10 C11 C13 -176.0(13)
C09 C10 C11 C12 5(2)
C26 C25 C37 C36 -5.8(16)
N1 C25 C37 C36 178.0(10)
C7 N3 C8 C55 130.8(12)
Pd2 N3 C8 C55 -50.3(14)
C7 N3 C8 C09 -50.1(15)
Pd2 N3 C8 C09 128.8(10)
C25 C37 C36 C35 2.4(17)
C34 C35 C36 C37 -178.8(11)
C27 C35 C36 C37 2.9(16)
C200 N2 C06 C04 -4.1(17)
Pd2 N2 C06 C04 179.7(8)
C200 N2 C06 C7 175.9(10)
Pd2 N2 C06 C7 -0.2(13)
C5 C04 C06 N2 3.7(18)
C5 C04 C06 C7 -176.4(12)
O2 C7 C06 N2 179.4(10)
N3 C7 C06 N2 -2.6(15)
O2 C7 C06 C04 -0.5(19)
N3 C7 C06 C04 177.5(11)
C13 C11 C12 C15 1.1(19)
C10 C11 C12 C15 -179.8(12)
C13 C11 C12 C55 177.5(12)
C10 C11 C12 C55 -3.4(18)
N2 C200 C300 C5 1.3(17)
C1 C200 C300 C5 -176.3(10)
C11 C10 C09 C8 -2(2)
C55 C8 C09 C10 -1.6(19)
N3 C8 C09 C10 179.3(12)
C11 C12 C15 C14 -0.2(19)
C55 C12 C15 C14 -176.3(12)
C09 C8 C55 C12 3.0(18)
N3 C8 C55 C12 -177.9(10)
C15 C12 C55 C8 175.7(12)
C11 C12 C55 C8 -0.3(18)
C12 C15 C14 C16 2(2)
C12 C15 C14 C19 177.4(13)
C06 C04 C5 C300 -0.9(19)
C200 C300 C5 C04 -1.6(18)
C29 C018 C30 C31 1(2)
C12 C11 C13 C16 -4(2)
C10 C11 C13 C16 176.7(14)
C15 C14 C19 C20 -177.5(15)
C16 C14 C19 C20 -2(2)
C11 C13 C16 C17 -177.4(13)
C11 C13 C16 C14 6(2)
C15 C14 C16 C13 -5(2)
C19 C14 C16 C13 179.6(14)
C15 C14 C16 C17 178.4(13)
C19 C14 C16 C17 3(2)
C33 C32 C31 C30 0(2)
C018 C30 C31 C32 -3(2)
C20 C18 C17 C16 -2(4)
C13 C16 C17 C18 -177.4(19)
C14 C16 C17 C18 -1(3)
C17 C18 C20 C19 3(4)
C14 C19 C20 C18 -1(3)
C014 C032 C101 C020 -1(2)
C013 C020 C101 C032 179.5(12)
C061 C020 C101 C032 0.7(17)
